data_7013238
loop_
_publ_author_name
'Nogai, Stefan'
'Schriewer, Alexander'
'Schmidbaur, Hubert'

_publ_section_title
;
 Reactions of trichlorogermane HGeCl3 and dichlorogallane HGaCl2 with
 pyridine donors
;
_journal_issue 16
_journal_name_full 'Dalton Transactions'
_journal_page_first 3165
_journal_paper_doi 10.1039/b305792e
_journal_year 2003
_chemical_formula_sum 'C7 H9 Cl3 Ga N'
_chemical_formula_weight 283.22
_space_group_IT_number 2
_symmetry_cell_setting triclinic
_symmetry_space_group_name_Hall '-P 1'
_symmetry_space_group_name_H-M 'P -1'
_atom_sites_solution_hydrogens difmap
_atom_sites_solution_primary direct
_atom_sites_solution_secondary difmap
_audit_creation_method SHELXL-97
_cell_angle_alpha 87.3256(7)
_cell_angle_beta 71.9435(8)
_cell_angle_gamma 68.3327(12)
_cell_formula_units_Z 2
_cell_length_a 7.19680(10)
_cell_length_b 9.1925(2)
_cell_length_c 9.4850(2)
_cell_measurement_reflns_used 15084
_cell_measurement_temperature 143(2)
_cell_volume 552.805(19)
_computing_cell_refinement DENZO
_computing_data_collection XPRESS
_computing_data_reduction SCALEPACK
_computing_molecular_graphics SHELXTL-PLUS
_computing_publication_material 'SHELXL-97 (Sheldrick, 1997)'
_computing_structure_refinement 'SHELXL-97 (Sheldrick, 1997)'
_computing_structure_solution 'SHELXS-97 (Sheldrick, 1990)'
_diffrn_ambient_temperature 143(2)
_diffrn_measured_fraction_theta_full 0.927
_diffrn_measured_fraction_theta_max 0.927
_diffrn_measurement_device_type 'NONIUS DIP 2020'
_diffrn_measurement_method phi-rotation
_diffrn_radiation_monochromator graphite
_diffrn_radiation_source 'fine-focus sealed tube'
_diffrn_radiation_type MoK\a
_diffrn_radiation_wavelength 0.71073
_diffrn_reflns_av_R_equivalents 0.029
_diffrn_reflns_av_sigmaI/netI 0.0283
_diffrn_reflns_limit_h_max 9
_diffrn_reflns_limit_h_min -9
_diffrn_reflns_limit_k_max 11
_diffrn_reflns_limit_k_min -11
_diffrn_reflns_limit_l_max 12
_diffrn_reflns_limit_l_min -12
_diffrn_reflns_number 15084
_diffrn_reflns_theta_full 27.60
_diffrn_reflns_theta_max 27.60
_diffrn_reflns_theta_min 3.17
_exptl_absorpt_coefficient_mu 3.162
_exptl_absorpt_correction_T_max 0.790
_exptl_absorpt_correction_T_min 0.390
_exptl_absorpt_correction_type refdelf
_exptl_absorpt_process_details
;
(See: Walker, N. & Stuart, D. (1983) Acta Cryst. A39, 158-166)
;
_exptl_crystal_colour colourless
_exptl_crystal_density_diffrn 1.702
_exptl_crystal_density_method 'not measured'
_exptl_crystal_description plate
_exptl_crystal_F_000 280
_exptl_crystal_size_max 0.30
_exptl_crystal_size_mid 0.25
_exptl_crystal_size_min 0.10
_refine_diff_density_max 0.489
_refine_diff_density_min -0.311
_refine_diff_density_rms 0.068
_refine_ls_extinction_method none
_refine_ls_goodness_of_fit_ref 1.068
_refine_ls_hydrogen_treatment refall
_refine_ls_matrix_type full
_refine_ls_number_parameters 145
_refine_ls_number_reflns 2374
_refine_ls_number_restraints 0
_refine_ls_restrained_S_all 1.068
_refine_ls_R_factor_all 0.0236
_refine_ls_R_factor_gt 0.0234
_refine_ls_shift/su_max 0.001
_refine_ls_shift/su_mean 0.000
_refine_ls_structure_factor_coef Fsqd
_refine_ls_weighting_details 'calc w==1/[\s^2^(Fo^2^)+(0.0324P)^2^+0.2125P] where P==(Fo^2^+2Fc^2^)/3'
_refine_ls_weighting_scheme calc
_refine_ls_wR_factor_gt 0.0640
_refine_ls_wR_factor_ref 0.0642
_reflns_number_gt 2351
_reflns_number_total 2374
_reflns_threshold_expression >2sigma(I)
_cod_data_source_file b305792e.txt
_cod_data_source_block nog38
_cod_original_cell_volume 552.805(18)
_cod_original_sg_symbol_H-M P-1
_cod_database_code 7013238

loop_
_symmetry_equiv_pos_as_xyz
'x, y, z'
'-x, -y, -z'

loop_
_atom_site_label
_atom_site_type_symbol
_atom_site_fract_x
_atom_site_fract_y
_atom_site_fract_z
_atom_site_U_iso_or_equiv
_atom_site_adp_type
_atom_site_occupancy
_atom_site_symmetry_multiplicity
_atom_site_calc_flag
_atom_site_refinement_flags
_atom_site_disorder_assembly
_atom_site_disorder_group
Ga1 Ga 0.15617(3) 0.882664(19) 0.219668(19) 0.02686(8) Uani 1 1 d . . .
Cl1 Cl -0.14743(8) 0.89185(6) 0.21781(7) 0.04447(14) Uani 1 1 d . . .
N1 N 0.1309(2) 1.10149(16) 0.24242(15) 0.0264(3) Uani 1 1 d . . .
Cl2 Cl 0.40203(8) 0.77469(6) 0.01530(5) 0.04095(13) Uani 1 1 d . . .
C2 C -0.0115(3) 1.2184(2) 0.19596(18) 0.0275(3) Uani 1 1 d . . .
H2 H -0.095(4) 1.187(3) 0.150(2) 0.033(5) Uiso 1 1 d . . .
Cl3 Cl 0.23652(7) 0.77236(5) 0.41014(5) 0.03564(12) Uani 1 1 d . . .
C3 C -0.0395(3) 1.3742(2) 0.21555(18) 0.0291(3) Uani 1 1 d . . .
C4 C 0.0878(3) 1.4073(2) 0.2841(2) 0.0306(4) Uani 1 1 d . . .
H4 H 0.069(4) 1.510(3) 0.303(2) 0.032(5) Uiso 1 1 d . . .
C5 C 0.2364(3) 1.2880(2) 0.33171(19) 0.0306(3) Uani 1 1 d . . .
C6 C 0.2517(3) 1.1350(2) 0.30884(19) 0.0284(3) Uani 1 1 d . . .
H6 H 0.352(4) 1.049(3) 0.337(2) 0.032(5) Uiso 1 1 d . . .
C7 C -0.2048(3) 1.5011(2) 0.1665(2) 0.0371(4) Uani 1 1 d . . .
H7C H -0.241(5) 1.465(3) 0.095(3) 0.055(8) Uiso 1 1 d . . .
H7B H -0.154(5) 1.580(3) 0.126(3) 0.057(8) Uiso 1 1 d . . .
H7A H -0.320(5) 1.541(3) 0.243(3) 0.057(8) Uiso 1 1 d . . .
C8 C 0.3762(4) 1.3179(3) 0.4065(3) 0.0406(4) Uani 1 1 d . . .
H8C H 0.505(7) 1.281(5) 0.354(5) 0.099(13) Uiso 1 1 d . . .
H8B H 0.342(6) 1.423(5) 0.429(4) 0.082(10) Uiso 1 1 d . . .
H8A H 0.344(5) 1.282(4) 0.507(4) 0.075(10) Uiso 1 1 d . . .

loop_
_atom_site_aniso_label
_atom_site_aniso_U_11
_atom_site_aniso_U_22
_atom_site_aniso_U_33
_atom_site_aniso_U_23
_atom_site_aniso_U_13
_atom_site_aniso_U_12
Ga1 0.02650(13) 0.02507(12) 0.02939(12) 0.00143(7) -0.00943(8) -0.00946(9)
Cl1 0.0342(3) 0.0378(2) 0.0701(3) 0.0052(2) -0.0232(2) -0.0177(2)
N1 0.0249(7) 0.0264(6) 0.0269(6) 0.0013(5) -0.0061(5) -0.0101(6)
Cl2 0.0408(3) 0.0419(2) 0.0296(2) -0.00430(17) -0.00789(18) -0.0054(2)
C2 0.0257(8) 0.0299(8) 0.0264(7) 0.0010(6) -0.0070(6) -0.0108(7)
Cl3 0.0378(2) 0.0354(2) 0.0303(2) 0.00741(16) -0.01007(17) -0.01113(19)
C3 0.0283(8) 0.0283(8) 0.0282(8) 0.0031(6) -0.0049(6) -0.0112(7)
C4 0.0298(9) 0.0272(8) 0.0336(8) 0.0001(6) -0.0052(7) -0.0130(7)
C5 0.0269(8) 0.0355(9) 0.0304(8) 0.0009(6) -0.0050(7) -0.0161(7)
C6 0.0241(8) 0.0311(8) 0.0301(8) 0.0021(6) -0.0077(6) -0.0111(7)
C7 0.0366(10) 0.0291(9) 0.0446(10) 0.0055(8) -0.0153(9) -0.0095(8)
C8 0.0373(11) 0.0420(11) 0.0496(12) -0.0019(9) -0.0161(9) -0.0201(9)

loop_
_atom_type_symbol
_atom_type_description
_atom_type_scat_dispersion_real
_atom_type_scat_dispersion_imag
_atom_type_scat_source
C C 0.0033 0.0016 'International Tables Vol C Tables 4.2.6.8 and 6.1.1.4'
H H 0.0000 0.0000 'International Tables Vol C Tables 4.2.6.8 and 6.1.1.4'
N N 0.0061 0.0033 'International Tables Vol C Tables 4.2.6.8 and 6.1.1.4'
Cl Cl 0.1484 0.1585 'International Tables Vol C Tables 4.2.6.8 and 6.1.1.4'
Ga Ga 0.2307 1.6083 'International Tables Vol C Tables 4.2.6.8 and 6.1.1.4'

loop_
_geom_angle_atom_site_label_1
_geom_angle_atom_site_label_2
_geom_angle_atom_site_label_3
_geom_angle
_geom_angle_site_symmetry_1
_geom_angle_site_symmetry_3
_geom_angle_publ_flag
N1 Ga1 Cl2 108.17(4) . . ?
N1 Ga1 Cl1 106.55(4) . . ?
Cl2 Ga1 Cl1 112.29(2) . . ?
N1 Ga1 Cl3 105.85(4) . . ?
Cl2 Ga1 Cl3 111.383(19) . . ?
Cl1 Ga1 Cl3 112.19(2) . . ?
C6 N1 C2 119.87(14) . . ?
C6 N1 Ga1 119.66(11) . . ?
C2 N1 Ga1 120.45(12) . . ?
N1 C2 C3 122.03(16) . . ?
N1 C2 H2 115.9(13) . . ?
C3 C2 H2 122.0(13) . . ?
C2 C3 C4 117.48(16) . . ?
C2 C3 C7 120.22(17) . . ?
C4 C3 C7 122.28(16) . . ?
C5 C4 C3 121.19(16) . . ?
C5 C4 H4 119.0(14) . . ?
C3 C4 H4 119.7(14) . . ?
C6 C5 C4 117.27(17) . . ?
C6 C5 C8 119.64(17) . . ?
C4 C5 C8 123.09(17) . . ?
N1 C6 C5 122.15(16) . . ?
N1 C6 H6 116.9(14) . . ?
C5 C6 H6 121.0(14) . . ?
C3 C7 H7C 112.9(18) . . ?
C3 C7 H7B 109.8(17) . . ?
H7C C7 H7B 107(2) . . ?
C3 C7 H7A 109.4(18) . . ?
H7C C7 H7A 108(3) . . ?
H7B C7 H7A 110(3) . . ?
C5 C8 H8C 112(3) . . ?
C5 C8 H8B 114(2) . . ?
H8C C8 H8B 107(4) . . ?
C5 C8 H8A 108(2) . . ?
H8C C8 H8A 116(3) . . ?
H8B C8 H8A 100(3) . . ?

loop_
_geom_bond_atom_site_label_1
_geom_bond_atom_site_label_2
_geom_bond_distance
_geom_bond_site_symmetry_2
_geom_bond_publ_flag
Ga1 N1 1.9677(14) . ?
Ga1 Cl2 2.1517(5) . ?
Ga1 Cl1 2.1608(5) . ?
Ga1 Cl3 2.1610(4) . ?
N1 C6 1.343(2) . ?
N1 C2 1.350(2) . ?
C2 C3 1.384(2) . ?
C2 H2 0.98(2) . ?
C3 C4 1.396(3) . ?
C3 C7 1.504(2) . ?
C4 C5 1.392(3) . ?
C4 H4 0.92(2) . ?
C5 C6 1.391(3) . ?
C5 C8 1.503(3) . ?
C6 H6 0.95(2) . ?
C7 H7C 0.91(3) . ?
C7 H7B 0.94(3) . ?
C7 H7A 0.88(3) . ?
C8 H8C 0.85(4) . ?
C8 H8B 0.92(4) . ?
C8 H8A 0.98(4) . ?

loop_
_geom_torsion_atom_site_label_1
_geom_torsion_atom_site_label_2
_geom_torsion_atom_site_label_3
_geom_torsion_atom_site_label_4
_geom_torsion
_geom_torsion_site_symmetry_1
_geom_torsion_site_symmetry_2
_geom_torsion_site_symmetry_3
_geom_torsion_site_symmetry_4
_geom_torsion_publ_flag
Cl2 Ga1 N1 C6 -87.45(12) . . . . ?
Cl1 Ga1 N1 C6 151.62(12) . . . . ?
Cl3 Ga1 N1 C6 32.02(13) . . . . ?
Cl2 Ga1 N1 C2 94.62(12) . . . . ?
Cl1 Ga1 N1 C2 -26.31(13) . . . . ?
Cl3 Ga1 N1 C2 -145.90(12) . . . . ?
C6 N1 C2 C3 -0.6(2) . . . . ?
Ga1 N1 C2 C3 177.36(13) . . . . ?
N1 C2 C3 C4 0.8(3) . . . . ?
N1 C2 C3 C7 -178.02(17) . . . . ?
C2 C3 C4 C5 -0.4(3) . . . . ?
C7 C3 C4 C5 178.46(18) . . . . ?
C3 C4 C5 C6 -0.3(3) . . . . ?
C3 C4 C5 C8 -179.74(18) . . . . ?
C2 N1 C6 C5 -0.2(2) . . . . ?
Ga1 N1 C6 C5 -178.16(13) . . . . ?
C4 C5 C6 N1 0.7(3) . . . . ?
C8 C5 C6 N1 -179.92(17) . . . . ?
